data_1505870
loop_
_publ_author_name
'Cui, Weibin'
'Zhang, Xiaojie'
'Jiang, Xiaoxia'
'Tian, Hongkun'
'Yan, Donghang'
'Geng, Yanhou'
'Jing, Xiabin'
'Wang, Fosong'

_publ_section_title
;
 Synthesis and characterization of soluble oligo
 (9,10-bisalkynylanthrylene)s.
;
_journal_issue 4
_journal_name_full 'Organic letters'
_journal_page_first 785
_journal_page_last 788
_journal_paper_doi 10.1021/ol0530777
_journal_volume 8
_journal_year 2006
_chemical_formula_sum 'C30 H34'
_chemical_formula_weight 394.57
_chemical_name_systematic
; 
 ? 
;
_space_group_IT_number 2
_symmetry_cell_setting triclinic
_symmetry_space_group_name_Hall '-P 1'
_symmetry_space_group_name_H-M 'P -1'
_atom_sites_solution_hydrogens geom
_atom_sites_solution_primary direct
_atom_sites_solution_secondary difmap
_audit_creation_method SHELXL-97
_cell_angle_alpha 108.870(2)
_cell_angle_beta 107.825(2)
_cell_angle_gamma 95.669(2)
_cell_formula_units_Z 1
_cell_length_a 7.7874(7)
_cell_length_b 9.2435(9)
_cell_length_c 9.3529(9)
_cell_measurement_reflns_used 1299
_cell_measurement_temperature 293(2)
_cell_measurement_theta_max 26.00
_cell_measurement_theta_min 2.39
_cell_volume 591.68(10)
_computing_cell_refinement 'Bruker SMART'
_computing_data_collection 'Bruker SMART'
_computing_data_reduction 'Bruker SAINT'
_computing_molecular_graphics 'Bruker SHELXTL'
_computing_publication_material 'Bruker SHELXTL'
_computing_structure_refinement 'SHELXL-97 (Sheldrick, 1997)'
_computing_structure_solution 'SHELXS-97 (Sheldrick, 1990)'
_diffrn_ambient_temperature 293(2)
_diffrn_measured_fraction_theta_full 0.971
_diffrn_measured_fraction_theta_max 0.971
_diffrn_measurement_device_type 'CCD area detector'
_diffrn_measurement_method 'phi and omega scans'
_diffrn_radiation_monochromator graphite
_diffrn_radiation_source 'fine-focus sealed tube'
_diffrn_radiation_type MoK\a
_diffrn_radiation_wavelength 0.71073
_diffrn_reflns_av_R_equivalents 0.0091
_diffrn_reflns_av_sigmaI/netI 0.0191
_diffrn_reflns_limit_h_max 9
_diffrn_reflns_limit_h_min -4
_diffrn_reflns_limit_k_max 11
_diffrn_reflns_limit_k_min -11
_diffrn_reflns_limit_l_max 11
_diffrn_reflns_limit_l_min -11
_diffrn_reflns_number 3354
_diffrn_reflns_theta_full 26.04
_diffrn_reflns_theta_max 26.04
_diffrn_reflns_theta_min 2.39
_exptl_absorpt_coefficient_mu 0.062
_exptl_absorpt_correction_T_max 0.9918
_exptl_absorpt_correction_T_min 0.9811
_exptl_absorpt_correction_type multi-scan
_exptl_crystal_density_diffrn 1.107
_exptl_crystal_density_method 'not measured'
_exptl_crystal_F_000 214
_exptl_crystal_size_max 0.31
_exptl_crystal_size_mid 0.18
_exptl_crystal_size_min 0.13
_refine_diff_density_max 0.185
_refine_diff_density_min -0.152
_refine_diff_density_rms 0.041
_refine_ls_extinction_method none
_refine_ls_goodness_of_fit_ref 0.983
_refine_ls_hydrogen_treatment constr
_refine_ls_matrix_type full
_refine_ls_number_parameters 137
_refine_ls_number_reflns 2276
_refine_ls_number_restraints 0
_refine_ls_restrained_S_all 0.983
_refine_ls_R_factor_all 0.0639
_refine_ls_R_factor_gt 0.0503
_refine_ls_shift/su_max 0.000
_refine_ls_shift/su_mean 0.000
_refine_ls_structure_factor_coef Fsqd
_refine_ls_weighting_details 'calc w=1/[\s^2^(Fo^2^)+(0.1027P)^2^+0.0566P] where P=(Fo^2^+2Fc^2^)/3'
_refine_ls_weighting_scheme calc
_refine_ls_wR_factor_gt 0.1439
_refine_ls_wR_factor_ref 0.1598
_reflns_number_gt 1766
_reflns_number_total 2276
_reflns_threshold_expression >2sigma(I)
_cod_data_source_file ol0530777si20051220_090852.cif
_cod_data_source_block p227
_cod_depositor_comments
;
The following automatic conversions were performed:

'_symmetry_cell_setting' value 'Triclinic' changed to 'triclinic'
according to /home/saulius/struct/CIF-dictionaries/cif_core.dic
dictionary named 'cif_core.dic' version 2.4.1 from
2010-06-29.

'_exptl_absorpt_correction_type' value 'Multi-scan'
changed to 'multi-scan' according to
/home/saulius/struct/CIF-dictionaries/cif_core.dic dictionary named
'cif_core.dic' version 2.4.1 from 2010-06-29.

Automatic conversion script
Id: cif_fix_values 1715 2011-07-08 13:25:40Z adriana 
;
_cod_original_sg_symbol_H-M P-1
_cod_database_code 1505870

loop_
_symmetry_equiv_pos_as_xyz
'x, y, z'
'-x, -y, -z'

loop_
_atom_site_label
_atom_site_type_symbol
_atom_site_fract_x
_atom_site_fract_y
_atom_site_fract_z
_atom_site_U_iso_or_equiv
_atom_site_adp_type
_atom_site_occupancy
_atom_site_symmetry_multiplicity
_atom_site_calc_flag
_atom_site_refinement_flags
C1 C 0.43686(18) -0.15468(15) 0.48782(16) 0.0398(4) Uani 1 1 d .
C2 C 0.3756(2) -0.30768(16) 0.48174(18) 0.0501(4) Uani 1 1 d .
H2 H 0.3329 -0.3917 0.3829 0.060 Uiso 1 1 calc R
C3 C 0.3781(2) -0.33323(18) 0.61687(19) 0.0573(4) Uani 1 1 d .
H3 H 0.3373 -0.4341 0.6099 0.069 Uiso 1 1 calc R
C4 C 0.4426(2) -0.20723(18) 0.76867(19) 0.0554(4) Uani 1 1 d .
H4 H 0.4435 -0.2255 0.8610 0.066 Uiso 1 1 calc R
C5 C 0.5030(2) -0.06025(17) 0.77978(17) 0.0475(4) Uani 1 1 d .
H5 H 0.5459 0.0212 0.8805 0.057 Uiso 1 1 calc R
C6 C 0.50236(18) -0.02721(15) 0.64125(16) 0.0393(4) Uani 1 1 d .
C7 C 0.56448(18) 0.12619(15) 0.65209(15) 0.0394(4) Uani 1 1 d .
C8 C 0.6303(2) 0.25406(15) 0.80590(16) 0.0435(4) Uani 1 1 d .
C9 C 0.6866(2) 0.36227(15) 0.93205(16) 0.0467(4) Uani 1 1 d .
C10 C 0.7584(2) 0.50217(16) 1.08231(17) 0.0500(4) Uani 1 1 d .
H10A H 0.8624 0.4851 1.1594 0.060 Uiso 1 1 calc R
H10B H 0.6630 0.5176 1.1289 0.060 Uiso 1 1 calc R
C11 C 0.8202(2) 0.64933(15) 1.05508(16) 0.0468(4) Uani 1 1 d .
H11A H 0.9172 0.6344 1.0104 0.056 Uiso 1 1 calc R
H11B H 0.7168 0.6649 0.9762 0.056 Uiso 1 1 calc R
C12 C 0.8910(2) 0.79489(16) 1.20848(16) 0.0479(4) Uani 1 1 d .
H12A H 0.7945 0.8086 1.2539 0.057 Uiso 1 1 calc R
H12B H 0.9952 0.7796 1.2867 0.057 Uiso 1 1 calc R
C13 C 0.9505(2) 0.94287(16) 1.18285(18) 0.0504(4) Uani 1 1 d .
H13A H 1.0488 0.9298 1.1395 0.060 Uiso 1 1 calc R
H13B H 0.8470 0.9567 1.1027 0.060 Uiso 1 1 calc R
C14 C 1.0175(2) 1.08944(17) 1.3348(2) 0.0573(4) Uani 1 1 d .
H14A H 0.9209 1.1009 1.3802 0.069 Uiso 1 1 calc R
H14B H 1.1239 1.0773 1.4137 0.069 Uiso 1 1 calc R
C15 C 1.0705(3) 1.2369(2) 1.3065(3) 0.0845(7) Uani 1 1 d .
H15A H 1.1724 1.2298 1.2691 0.127 Uiso 1 1 calc R
H15B H 1.1058 1.3259 1.4059 0.127 Uiso 1 1 calc R
H15C H 0.9669 1.2485 1.2265 0.127 Uiso 1 1 calc R

loop_
_atom_site_aniso_label
_atom_site_aniso_U_11
_atom_site_aniso_U_22
_atom_site_aniso_U_33
_atom_site_aniso_U_23
_atom_site_aniso_U_13
_atom_site_aniso_U_12
C1 0.0402(7) 0.0322(7) 0.0403(7) 0.0073(5) 0.0133(6) 0.0045(5)
C2 0.0610(9) 0.0325(7) 0.0460(8) 0.0064(6) 0.0167(7) -0.0001(6)
C3 0.0747(11) 0.0364(8) 0.0572(9) 0.0161(7) 0.0237(8) 0.0007(7)
C4 0.0694(10) 0.0480(9) 0.0493(9) 0.0199(7) 0.0220(8) 0.0074(7)
C5 0.0566(9) 0.0396(7) 0.0401(7) 0.0085(6) 0.0172(6) 0.0056(6)
C6 0.0403(7) 0.0327(7) 0.0384(7) 0.0070(6) 0.0129(6) 0.0050(5)
C7 0.0397(7) 0.0318(7) 0.0377(7) 0.0048(5) 0.0118(6) 0.0040(5)
C8 0.0486(8) 0.0339(7) 0.0411(8) 0.0084(6) 0.0147(6) 0.0034(6)
C9 0.0568(9) 0.0345(7) 0.0405(7) 0.0081(6) 0.0149(7) 0.0025(6)
C10 0.0665(10) 0.0347(7) 0.0373(7) 0.0050(6) 0.0149(7) 0.0030(6)
C11 0.0550(9) 0.0363(8) 0.0388(7) 0.0073(6) 0.0127(6) 0.0024(6)
C12 0.0541(9) 0.0371(8) 0.0412(8) 0.0059(6) 0.0138(7) 0.0015(6)
C13 0.0559(9) 0.0385(8) 0.0477(8) 0.0104(6) 0.0150(7) 0.0027(7)
C14 0.0585(10) 0.0385(8) 0.0578(9) 0.0049(7) 0.0153(8) -0.0001(7)
C15 0.0889(14) 0.0431(9) 0.1081(16) 0.0158(10) 0.0358(12) -0.0025(9)

loop_
_atom_type_symbol
_atom_type_description
_atom_type_scat_dispersion_real
_atom_type_scat_dispersion_imag
_atom_type_scat_source
C C 0.0033 0.0016 'International Tables Vol C Tables 4.2.6.8 and 6.1.1.4'
H H 0.0000 0.0000 'International Tables Vol C Tables 4.2.6.8 and 6.1.1.4'

loop_
_geom_angle_atom_site_label_1
_geom_angle_atom_site_label_2
_geom_angle_atom_site_label_3
_geom_angle
_geom_angle_site_symmetry_1
_geom_angle_site_symmetry_3
C7 C1 C2 122.02(12) 2_656 .
C7 C1 C6 119.63(12) 2_656 .
C2 C1 C6 118.36(13) . .
C3 C2 C1 121.35(13) . .
C3 C2 H2 119.3 . .
C1 C2 H2 119.3 . .
C2 C3 C4 120.36(14) . .
C2 C3 H3 119.8 . .
C4 C3 H3 119.8 . .
C5 C4 C3 120.14(14) . .
C5 C4 H4 119.9 . .
C3 C4 H4 119.9 . .
C4 C5 C6 121.65(13) . .
C4 C5 H5 119.2 . .
C6 C5 H5 119.2 . .
C7 C6 C5 121.87(12) . .
C7 C6 C1 119.98(12) . .
C5 C6 C1 118.14(12) . .
C6 C7 C1 120.39(12) . 2_656
C6 C7 C8 120.02(12) . .
C1 C7 C8 119.59(12) 2_656 .
C9 C8 C7 178.50(15) . .
C8 C9 C10 176.37(14) . .
C9 C10 C11 112.57(12) . .
C9 C10 H10A 109.1 . .
C11 C10 H10A 109.1 . .
C9 C10 H10B 109.1 . .
C11 C10 H10B 109.1 . .
H10A C10 H10B 107.8 . .
C12 C11 C10 113.08(12) . .
C12 C11 H11A 109.0 . .
C10 C11 H11A 109.0 . .
C12 C11 H11B 109.0 . .
C10 C11 H11B 109.0 . .
H11A C11 H11B 107.8 . .
C13 C12 C11 113.69(12) . .
C13 C12 H12A 108.8 . .
C11 C12 H12A 108.8 . .
C13 C12 H12B 108.8 . .
C11 C12 H12B 108.8 . .
H12A C12 H12B 107.7 . .
C14 C13 C12 114.06(13) . .
C14 C13 H13A 108.7 . .
C12 C13 H13A 108.7 . .
C14 C13 H13B 108.7 . .
C12 C13 H13B 108.7 . .
H13A C13 H13B 107.6 . .
C15 C14 C13 113.51(15) . .
C15 C14 H14A 108.9 . .
C13 C14 H14A 108.9 . .
C15 C14 H14B 108.9 . .
C13 C14 H14B 108.9 . .
H14A C14 H14B 107.7 . .
C14 C15 H15A 109.5 . .
C14 C15 H15B 109.5 . .
H15A C15 H15B 109.5 . .
C14 C15 H15C 109.5 . .
H15A C15 H15C 109.5 . .
H15B C15 H15C 109.5 . .

loop_
_geom_bond_atom_site_label_1
_geom_bond_atom_site_label_2
_geom_bond_distance
_geom_bond_site_symmetry_2
C1 C7 1.413(2) 2_656
C1 C2 1.4245(19) .
C1 C6 1.4308(17) .
C2 C3 1.354(2) .
C2 H2 0.9300 .
C3 C4 1.415(2) .
C3 H3 0.9300 .
C4 C5 1.353(2) .
C4 H4 0.9300 .
C5 C6 1.423(2) .
C5 H5 0.9300 .
C6 C7 1.4128(18) .
C7 C1 1.413(2) 2_656
C7 C8 1.4347(17) .
C8 C9 1.1908(18) .
C9 C10 1.4699(17) .
C10 C11 1.5219(19) .
C10 H10A 0.9700 .
C10 H10B 0.9700 .
C11 C12 1.5143(17) .
C11 H11A 0.9700 .
C11 H11B 0.9700 .
C12 C13 1.5161(19) .
C12 H12A 0.9700 .
C12 H12B 0.9700 .
C13 C14 1.5127(19) .
C13 H13A 0.9700 .
C13 H13B 0.9700 .
C14 C15 1.512(2) .
C14 H14A 0.9700 .
C14 H14B 0.9700 .
C15 H15A 0.9600 .
C15 H15B 0.9600 .
C15 H15C 0.9600 .
